data_8100806
loop_
_publ_author_name
'Grzechnik, Andrzej'
'Nuss, J\"urgen'
'Friese, Karen'
'Gesland, Jean-Yves'
'Jansen, Martin'

_publ_section_title
;
Refinement of the crystal structure of potassium triyttrium decafluoride, 
KY~3~F~10~
;
_journal_issue 4
_journal_name_full 'Zeitschrift f\"ur Kristallographie - New Crystal Structures'
_journal_page_first 460
_journal_page_last 460
_journal_volume 217
_journal_year 2002
_chemical_formula_moiety 'K Y3 F10'
_chemical_formula_structural 'K Y3 F10'
_chemical_formula_sum 'F10 K Y3'
_chemical_formula_weight 495.83
_chemical_name_common 'potassium triyttrium decafluoride'
_space_group_IT_number 225
_symmetry_cell_setting cubic
_symmetry_space_group_name_Hall '-F 4 2 3'
_symmetry_space_group_name_H-M 'F m -3 m'
_cell_angle_alpha 90.00
_cell_angle_beta 90.00
_cell_angle_gamma 90.00
_cell_formula_units_Z 8
_cell_length_a 11.553(1)
_cell_length_b 11.553(1)
_cell_length_c 11.553(1)
_cell_measurement_temperature 293(2)
_cell_volume 1541.9(3)
_diffrn_ambient_temperature 293(2)
_exptl_crystal_density_diffrn 4.272
_cod_original_formula_sum 'F10 K1 Y3'
_cod_database_code 8100806

loop_
_symmetry_equiv_pos_as_xyz
'x, y, z'
'-x, -y, z'
'-x, y, -z'
'x, -y, -z'
'z, x, y'
'z, -x, -y'
'-z, -x, y'
'-z, x, -y'
'y, z, x'
'-y, z, -x'
'y, -z, -x'
'-y, -z, x'
'y, x, -z'
'-y, -x, -z'
'y, -x, z'
'-y, x, z'
'x, z, -y'
'-x, z, y'
'-x, -z, -y'
'x, -z, y'
'z, y, -x'
'z, -y, x'
'-z, y, x'
'-z, -y, -x'
'x, y+1/2, z+1/2'
'-x, -y+1/2, z+1/2'
'-x, y+1/2, -z+1/2'
'x, -y+1/2, -z+1/2'
'z, x+1/2, y+1/2'
'z, -x+1/2, -y+1/2'
'-z, -x+1/2, y+1/2'
'-z, x+1/2, -y+1/2'
'y, z+1/2, x+1/2'
'-y, z+1/2, -x+1/2'
'y, -z+1/2, -x+1/2'
'-y, -z+1/2, x+1/2'
'y, x+1/2, -z+1/2'
'-y, -x+1/2, -z+1/2'
'y, -x+1/2, z+1/2'
'-y, x+1/2, z+1/2'
'x, z+1/2, -y+1/2'
'-x, z+1/2, y+1/2'
'-x, -z+1/2, -y+1/2'
'x, -z+1/2, y+1/2'
'z, y+1/2, -x+1/2'
'z, -y+1/2, x+1/2'
'-z, y+1/2, x+1/2'
'-z, -y+1/2, -x+1/2'
'x+1/2, y, z+1/2'
'-x+1/2, -y, z+1/2'
'-x+1/2, y, -z+1/2'
'x+1/2, -y, -z+1/2'
'z+1/2, x, y+1/2'
'z+1/2, -x, -y+1/2'
'-z+1/2, -x, y+1/2'
'-z+1/2, x, -y+1/2'
'y+1/2, z, x+1/2'
'-y+1/2, z, -x+1/2'
'y+1/2, -z, -x+1/2'
'-y+1/2, -z, x+1/2'
'y+1/2, x, -z+1/2'
'-y+1/2, -x, -z+1/2'
'y+1/2, -x, z+1/2'
'-y+1/2, x, z+1/2'
'x+1/2, z, -y+1/2'
'-x+1/2, z, y+1/2'
'-x+1/2, -z, -y+1/2'
'x+1/2, -z, y+1/2'
'z+1/2, y, -x+1/2'
'z+1/2, -y, x+1/2'
'-z+1/2, y, x+1/2'
'-z+1/2, -y, -x+1/2'
'x+1/2, y+1/2, z'
'-x+1/2, -y+1/2, z'
'-x+1/2, y+1/2, -z'
'x+1/2, -y+1/2, -z'
'z+1/2, x+1/2, y'
'z+1/2, -x+1/2, -y'
'-z+1/2, -x+1/2, y'
'-z+1/2, x+1/2, -y'
'y+1/2, z+1/2, x'
'-y+1/2, z+1/2, -x'
'y+1/2, -z+1/2, -x'
'-y+1/2, -z+1/2, x'
'y+1/2, x+1/2, -z'
'-y+1/2, -x+1/2, -z'
'y+1/2, -x+1/2, z'
'-y+1/2, x+1/2, z'
'x+1/2, z+1/2, -y'
'-x+1/2, z+1/2, y'
'-x+1/2, -z+1/2, -y'
'x+1/2, -z+1/2, y'
'z+1/2, y+1/2, -x'
'z+1/2, -y+1/2, x'
'-z+1/2, y+1/2, x'
'-z+1/2, -y+1/2, -x'
'-x, -y, -z'
'x, y, -z'
'x, -y, z'
'-x, y, z'
'-z, -x, -y'
'-z, x, y'
'z, x, -y'
'z, -x, y'
'-y, -z, -x'
'y, -z, x'
'-y, z, x'
'y, z, -x'
'-y, -x, z'
'y, x, z'
'-y, x, -z'
'y, -x, -z'
'-x, -z, y'
'x, -z, -y'
'x, z, y'
'-x, z, -y'
'-z, -y, x'
'-z, y, -x'
'z, -y, -x'
'z, y, x'
'-x, -y+1/2, -z+1/2'
'x, y+1/2, -z+1/2'
'x, -y+1/2, z+1/2'
'-x, y+1/2, z+1/2'
'-z, -x+1/2, -y+1/2'
'-z, x+1/2, y+1/2'
'z, x+1/2, -y+1/2'
'z, -x+1/2, y+1/2'
'-y, -z+1/2, -x+1/2'
'y, -z+1/2, x+1/2'
'-y, z+1/2, x+1/2'
'y, z+1/2, -x+1/2'
'-y, -x+1/2, z+1/2'
'y, x+1/2, z+1/2'
'-y, x+1/2, -z+1/2'
'y, -x+1/2, -z+1/2'
'-x, -z+1/2, y+1/2'
'x, -z+1/2, -y+1/2'
'x, z+1/2, y+1/2'
'-x, z+1/2, -y+1/2'
'-z, -y+1/2, x+1/2'
'-z, y+1/2, -x+1/2'
'z, -y+1/2, -x+1/2'
'z, y+1/2, x+1/2'
'-x+1/2, -y, -z+1/2'
'x+1/2, y, -z+1/2'
'x+1/2, -y, z+1/2'
'-x+1/2, y, z+1/2'
'-z+1/2, -x, -y+1/2'
'-z+1/2, x, y+1/2'
'z+1/2, x, -y+1/2'
'z+1/2, -x, y+1/2'
'-y+1/2, -z, -x+1/2'
'y+1/2, -z, x+1/2'
'-y+1/2, z, x+1/2'
'y+1/2, z, -x+1/2'
'-y+1/2, -x, z+1/2'
'y+1/2, x, z+1/2'
'-y+1/2, x, -z+1/2'
'y+1/2, -x, -z+1/2'
'-x+1/2, -z, y+1/2'
'x+1/2, -z, -y+1/2'
'x+1/2, z, y+1/2'
'-x+1/2, z, -y+1/2'
'-z+1/2, -y, x+1/2'
'-z+1/2, y, -x+1/2'
'z+1/2, -y, -x+1/2'
'z+1/2, y, x+1/2'
'-x+1/2, -y+1/2, -z'
'x+1/2, y+1/2, -z'
'x+1/2, -y+1/2, z'
'-x+1/2, y+1/2, z'
'-z+1/2, -x+1/2, -y'
'-z+1/2, x+1/2, y'
'z+1/2, x+1/2, -y'
'z+1/2, -x+1/2, y'
'-y+1/2, -z+1/2, -x'
'y+1/2, -z+1/2, x'
'-y+1/2, z+1/2, x'
'y+1/2, z+1/2, -x'
'-y+1/2, -x+1/2, z'
'y+1/2, x+1/2, z'
'-y+1/2, x+1/2, -z'
'y+1/2, -x+1/2, -z'
'-x+1/2, -z+1/2, y'
'x+1/2, -z+1/2, -y'
'x+1/2, z+1/2, y'
'-x+1/2, z+1/2, -y'
'-z+1/2, -y+1/2, x'
'-z+1/2, y+1/2, -x'
'z+1/2, -y+1/2, -x'
'z+1/2, y+1/2, x'

loop_
_atom_site_label
_atom_site_type_symbol
_atom_site_fract_x
_atom_site_fract_y
_atom_site_fract_z
_atom_site_U_iso_or_equiv
_atom_site_adp_type
_atom_site_occupancy
_atom_site_symmetry_multiplicity
_atom_site_Wyckoff_symbol
_atom_site_calc_flag
_atom_site_refinement_flags
_atom_site_disorder_assembly
_atom_site_disorder_group
Y1 Y 0.24035(6) 0.0000 0.0000 0.0037(3) Uani 1 24 e d S . .
K2 K 0.2500 0.2500 0.2500 0.0202(7) Uani 1 8 c d S . .
F1 F 0.11184(19) 0.11184(19) 0.11184(19) 0.0078(7) Uani 1 32 f d S . .
F2 F 0.5000 0.16574(18) 0.16574(18) 0.0120(7) Uani 1 48 i d S . .

loop_
_atom_site_aniso_label
_atom_site_aniso_U_11
_atom_site_aniso_U_22
_atom_site_aniso_U_33
_atom_site_aniso_U_23
_atom_site_aniso_U_13
_atom_site_aniso_U_12
Y1 0.0029(3) 0.0041(3) 0.0041(3) 0.000 0.000 0.000
K2 0.0202(7) 0.0202(7) 0.0202(7) 0.000 0.000 0.000
F1 0.0078(7) 0.0078(7) 0.0078(7) 0.0014(7) 0.0014(7) 0.0014(7)
F2 0.0166(13) 0.0097(8) 0.0097(8) 0.0046(10) 0.000 0.000

loop_
_geom_bond_atom_site_label_1
_geom_bond_atom_site_label_2
_geom_bond_distance
_geom_bond_site_symmetry_2
_geom_bond_publ_flag
Y1 F2 2.2008(9) 58 ?
Y1 F2 2.2008(9) 174_545 ?
Y1 F2 2.2008(9) 153 ?
Y1 F2 2.2008(9) 173 ?
Y1 F1 2.3543(12) 4 ?
Y1 F1 2.3543(12) . ?
Y1 F1 2.3543(12) 99 ?
Y1 F1 2.3543(12) 98 ?
Y1 Y1 3.9268(11) 105 ?
Y1 Y1 3.9268(11) 101 ?
Y1 Y1 3.9268(11) 5 ?
Y1 Y1 3.9268(11) 9 ?
K2 F1 2.765(4) . ?
K2 F1 2.765(4) 51 ?
K2 F1 2.765(4) 74 ?
K2 F1 2.765(4) 28 ?
K2 F2 3.1994(13) 121_655 ?
K2 F2 3.1994(13) 177_556 ?
K2 F2 3.1994(13) 149_565 ?
K2 F2 3.1994(13) 58 ?
K2 F2 3.1994(13) 174_545 ?
K2 F2 3.1994(13) 146_455 ?
K2 F2 3.1994(13) 74 ?
K2 F2 3.1995(13) 130_554 ?
F1 Y1 2.3543(12) 9 ?
F1 Y1 2.3543(12) 5 ?
F2 Y1 2.2008(9) 153 ?
F2 Y1 2.2008(9) 173 ?
F2 K2 3.1994(13) 121_655 ?
